data_7236177
loop_
_publ_author_name
'Wang, Xiao-Xiao'
'Wang, Xiao-Qing'
'Niu, Xiao-Yan'
'Hu, Tuo-Ping'

_publ_section_title
;
 Three novel metal--organic frameworks based on an unsymmetrical rigid
 carboxylate ligand for luminescence sensing of nitrobenzene derivatives
 and magnetic properties
;
_journal_issue 39
_journal_name_full CrystEngComm
_journal_page_first 7471
_journal_paper_doi 10.1039/C6CE01457G
_journal_volume 18
_journal_year 2016
_chemical_formula_moiety '0.25(C256 H168 Cd12 N40 O52)'
_chemical_formula_sum 'C64 H42 Cd3 N10 O13'
_chemical_formula_weight 1496.27
_space_group_crystal_system orthorhombic
_space_group_IT_number 41
_space_group_name_Hall 'A 2 -2ab'
_space_group_name_H-M_alt 'A e a 2'
_atom_sites_solution_hydrogens mixed
_audit_creation_date 2016-07-25
_audit_creation_method
;
Olex2 1.2-beta
(compiled 2015.11.10 svn.r3248 for OlexSys, GUI svn.r5133)
;
_audit_update_record
;
2016-07-25 deposited with the CCDC.
2016-08-10 downloaded from the CCDC.
;
_cell_angle_alpha 90
_cell_angle_beta 90
_cell_angle_gamma 90
_cell_formula_units_Z 4
_cell_length_a 31.98(3)
_cell_length_b 7.904(7)
_cell_length_c 26.80(3)
_cell_measurement_reflns_used 7363
_cell_measurement_temperature 296(2)
_cell_measurement_theta_max 27.3015
_cell_measurement_theta_min 2.5745
_cell_volume 6774(12)
_computing_molecular_graphics 'Olex2 (Dolomanov et al., 2009)'
_computing_publication_material 'Olex2 (Dolomanov et al., 2009)'
_computing_structure_refinement 'ShelXL (Sheldrick, 2015)'
_diffrn_ambient_temperature 296.15
_diffrn_measured_fraction_theta_full 0.997
_diffrn_measured_fraction_theta_max 0.997
_diffrn_measurement_device_type 'CCD area detector'
_diffrn_measurement_method 'phi and omega scans'
_diffrn_radiation_monochromator graphite
_diffrn_radiation_type MoK\a
_diffrn_radiation_wavelength 0.71073
_diffrn_reflns_av_R_equivalents 0.0340
_diffrn_reflns_av_unetI/netI 0.0437
_diffrn_reflns_Laue_measured_fraction_full 0.997
_diffrn_reflns_Laue_measured_fraction_max 0.997
_diffrn_reflns_number 4844
_diffrn_reflns_point_group_measured_fraction_full 0.998
_diffrn_reflns_point_group_measured_fraction_max 0.998
_diffrn_reflns_theta_full 24.998
_diffrn_reflns_theta_max 24.998
_diffrn_reflns_theta_min 2.548
_exptl_absorpt_coefficient_mu 0.999
_exptl_absorpt_correction_T_max 0.5195
_exptl_absorpt_correction_T_min 0.4650
_exptl_absorpt_correction_type multi-scan
_exptl_crystal_colour colourless
_exptl_crystal_density_diffrn 1.467
_exptl_crystal_description block
_exptl_crystal_F_000 2976
_exptl_crystal_size_max 0.3
_exptl_crystal_size_mid 0.25
_exptl_crystal_size_min 0.25
_refine_diff_density_max 0.610
_refine_diff_density_min -1.107
_refine_diff_density_rms 0.096
_refine_ls_abs_structure_details
;
 Refined as an inversion twin.
;
_refine_ls_abs_structure_Flack 0.35(6)
_refine_ls_extinction_method none
_refine_ls_goodness_of_fit_ref 1.105
_refine_ls_hydrogen_treatment constr
_refine_ls_matrix_type full
_refine_ls_number_parameters 409
_refine_ls_number_reflns 4844
_refine_ls_number_restraints 8
_refine_ls_restrained_S_all 1.132
_refine_ls_R_factor_all 0.0488
_refine_ls_R_factor_gt 0.0458
_refine_ls_shift/su_max 0.013
_refine_ls_shift/su_mean 0.000
_refine_ls_structure_factor_coef Fsqd
_refine_ls_weighting_details 'w=1/[\s^2^(Fo^2^)+(0.0295P)^2^+42.1969P] where P=(Fo^2^+2Fc^2^)/3'
_refine_ls_weighting_scheme calc
_refine_ls_wR_factor_gt 0.0989
_refine_ls_wR_factor_ref 0.0999
_reflns_Friedel_coverage 0.954
_reflns_Friedel_fraction_full 0.998
_reflns_Friedel_fraction_max 0.998
_reflns_number_gt 4578
_reflns_number_total 4844
_reflns_threshold_expression 'I > 2\s(I)'
_cod_data_source_file c6ce01457g2.cif
_cod_data_source_block a_sq_s
_cod_original_cell_volume 6774(11)
_cod_original_sg_symbol_Hall 'A 2 -2ac'
_cod_original_sg_symbol_H-M 'A b a 2'
_cod_database_code 7236177
_shelx_space_group_comment
;
The symmetry employed for this shelxl refinement is uniquely defined
by the following loop, which should always be used as a source of
symmetry information in preference to the above space-group names.
They are only intended as comments.
;
_olex2_refinement_description
;
1. Twinned data refinement
 Scales: 0.65(6) 0.35(6)
2. Fixed Uiso
 At 1.2 times of:
  All C(H) groups, All N(H) groups
 At 1.5 times of:
  All O(H,H) groups
3. Restrained distances
 H20-H29
 2.2 with sigma of 0.01
4. Uiso/Uaniso restraints and constraints
Uanis(C29) \\sim Ueq: with sigma of 0.01 and sigma for terminal atoms of 0.02
5. Others
 Fixed Sof: H1WA(0.5) H1WB(0.5)
6.a Rotating group:
 O1W(H1WA,H1WB)
6.b Aromatic/amide H refined with riding coordinates:
 C20(H20), C8(H8), C22(H22), N2(H2), C24(H24), C2(H2A), C29(H29), C30(H30),
 C5(H5), C6(H6), C9(H9), C12(H12), C15(H15), C11(H11), C14(H14), C17(H17),
 N4(H4), C1(H1), C28(H28), N5(H5A)
;
_shelx_shelxl_version_number 2014/7
_olex2_submission_special_instructions 'No special instructions were received'

loop_
_space_group_symop_operation_xyz
'x, y, z'
'-x, -y, z'
'x+1/2, -y+1/2, z'
'-x+1/2, y+1/2, z'
'x, y+1/2, z+1/2'
'-x, -y+1/2, z+1/2'
'x+1/2, -y+1, z+1/2'
'-x+1/2, y+1, z+1/2'

loop_
_atom_site_label
_atom_site_type_symbol
_atom_site_fract_x
_atom_site_fract_y
_atom_site_fract_z
_atom_site_U_iso_or_equiv
_atom_site_adp_type
_atom_site_occupancy
_atom_site_site_symmetry_order
_atom_site_calc_flag
_atom_site_refinement_flags_posn
_atom_site_refinement_flags_adp
_atom_site_refinement_flags_occupancy
Cd1 Cd 0.10837(2) 0.63406(7) 0.43443(3) 0.03009(17) Uani 1 1 d . . .
Cd2 Cd 0.0000 0.5000 0.47714(4) 0.0343(2) Uani 1 2 d S T P
C3 C 0.1750(3) 0.9898(10) 0.5307(3) 0.0237(19) Uani 1 1 d . . .
C20 C 0.0810(3) 0.2386(12) 0.5844(3) 0.033(2) Uani 1 1 d . . .
H20 H 0.0927 0.3356 0.5983 0.039 Uiso 1 1 calc DR . .
C25 C 0.0904(3) 0.3839(11) 0.5049(4) 0.036(2) Uani 1 1 d . . .
C8 C 0.2417(4) 1.1643(17) 0.6320(5) 0.061(4) Uani 1 1 d . . .
H8 H 0.2664 1.2250 0.6353 0.074 Uiso 1 1 calc R . .
C21 C 0.0780(3) 0.2292(11) 0.5365(3) 0.029(2) Uani 1 1 d . . .
C22 C 0.0645(3) 0.0847(10) 0.5136(3) 0.0239(19) Uani 1 1 d . . .
H22 H 0.0630 0.0797 0.4790 0.029 Uiso 1 1 calc R . .
C23 C 0.0529(3) -0.0536(10) 0.5417(3) 0.0245(19) Uani 1 1 d . . .
N2 N 0.1739(3) 1.0883(15) 0.4882(5) 0.076(4) Uani 1 1 d . . .
H2 H 0.1834 1.1898 0.4859 0.092 Uiso 1 1 calc R . .
O4 O 0.0699(2) 0.4084(8) 0.4647(2) 0.0346(16) Uani 1 1 d . . .
C4 C 0.1904(3) 1.0343(12) 0.5785(4) 0.039(2) Uani 1 1 d . . .
O3 O 0.1197(3) 0.4772(9) 0.5185(3) 0.048(2) Uani 1 1 d . . .
C24 C 0.0539(3) -0.0396(10) 0.5936(4) 0.032(2) Uani 1 1 d . . .
H24 H 0.0454 -0.1318 0.6126 0.038 Uiso 1 1 calc R . .
C19 C 0.0670(3) 0.1041(11) 0.6180(4) 0.032(2) Uani 1 1 d . . .
C27 C 0.0699(3) 0.1184(13) 0.6744(4) 0.038(2) Uani 1 1 d . . .
C2 C 0.1567(3) 0.8452(11) 0.5171(4) 0.034(2) Uani 1 1 d . . .
H2A H 0.1529 0.7543 0.5386 0.041 Uiso 1 1 calc R . .
C26 C 0.0377(3) -0.2135(11) 0.5165(4) 0.030(2) Uani 1 1 d . . .
O2 O 0.0791(3) 0.5706(13) 0.3604(3) 0.064(2) Uani 1 1 d . . .
O1 O 0.1127(4) 0.8031(12) 0.3458(3) 0.079(3) Uani 1 1 d . . .
C32 C 0.0920(4) 0.6789(17) 0.3319(4) 0.052(3) Uani 1 1 d . . .
O5 O 0.0426(2) -0.2262(8) 0.4685(3) 0.0388(16) Uani 1 1 d . . .
O6 O 0.0212(2) -0.3285(7) 0.5417(3) 0.0404(17) Uani 1 1 d . . .
C31 C 0.0824(3) 0.6631(13) 0.2758(4) 0.039(2) Uani 1 1 d . . .
C29 C 0.0860(4) 0.2650(13) 0.6954(4) 0.053(3) Uani 1 1 d . U .
H29 H 0.0915 0.3566 0.6747 0.064 Uiso 1 1 calc DR . .
C30 C 0.0936(5) 0.2797(17) 0.7420(5) 0.078(5) Uani 1 1 d . . .
H30 H 0.1076 0.3759 0.7530 0.094 Uiso 1 1 calc R . .
C5 C 0.1685(3) 0.9820(13) 0.6205(4) 0.043(3) Uani 1 1 d . . .
H5 H 0.1441 0.9191 0.6171 0.052 Uiso 1 1 calc R . .
C6 C 0.1836(3) 1.0251(14) 0.6688(4) 0.048(3) Uani 1 1 d . . .
H6 H 0.1687 0.9922 0.6970 0.057 Uiso 1 1 calc R . .
C7 C 0.2208(4) 1.1175(16) 0.6738(5) 0.056(3) Uani 1 1 d . . .
C9 C 0.2272(4) 1.1241(17) 0.5837(5) 0.069(4) Uani 1 1 d . . .
H9 H 0.2423 1.1577 0.5557 0.083 Uiso 1 1 calc R . .
C10 C 0.2365(3) 1.1634(15) 0.7249(5) 0.048(3) Uani 1 1 d . . .
C13 C 0.2683(3) 1.2829(13) 0.8166(4) 0.043(3) Uani 1 1 d . . .
C12 C 0.2249(3) 1.2798(15) 0.8088(5) 0.054(3) Uani 1 1 d . . .
H12 H 0.2064 1.3190 0.8330 0.064 Uiso 1 1 calc R . .
C15 C 0.2799(4) 1.1672(17) 0.7349(5) 0.064(4) Uani 1 1 d . . .
H15 H 0.2985 1.1310 0.7104 0.077 Uiso 1 1 calc R . .
C11 C 0.2105(4) 1.2151(17) 0.7631(5) 0.063(4) Uani 1 1 d . . .
H11 H 0.1818 1.2066 0.7583 0.076 Uiso 1 1 calc R . .
C14 C 0.2956(4) 1.2239(17) 0.7804(5) 0.058(3) Uani 1 1 d . . .
H14 H 0.3242 1.2221 0.7865 0.069 Uiso 1 1 calc R . .
C16 C 0.2849(3) 1.3586(11) 0.8614(3) 0.028(2) Uani 1 1 d . . .
N3 N 0.3248(4) 1.4111(13) 0.8675(4) 0.064(3) Uani 1 1 d . . .
C17 C 0.2639(4) 1.4132(15) 0.9033(5) 0.051(3) Uani 1 1 d . . .
H17 H 0.2358 1.3968 0.9103 0.062 Uiso 1 1 calc R . .
N1 N 0.1443(2) 0.8438(9) 0.4690(3) 0.0347(18) Uani 1 1 d . . .
C18 C 0.3303(3) 1.4894(11) 0.9113(3) 0.029(2) Uani 1 1 d . . .
N4 N 0.2920(4) 1.4951(11) 0.9323(5) 0.078(4) Uani 1 1 d . . .
H4 H 0.2862 1.5438 0.9602 0.094 Uiso 1 1 calc R . .
C1 C 0.1557(3) 1.0011(13) 0.4510(4) 0.044(3) Uani 1 1 d . . .
H1 H 0.1514 1.0400 0.4187 0.053 Uiso 1 1 calc R . .
C28 C 0.0608(5) -0.0068(18) 0.7056(5) 0.085(5) Uani 1 1 d . . .
H28 H 0.0503 -0.1080 0.6931 0.102 Uiso 1 1 calc R . .
N5 N 0.0669(5) 0.512(2) 0.2571(5) 0.116(6) Uani 1 1 d . . .
H5A H 0.0611 0.4302 0.2770 0.139 Uiso 1 1 calc R . .
O1W O 0.0000 0.5000 0.3935(6) 0.106(6) Uani 1 2 d S T P
H1WA H -0.0260 0.4616 0.3677 0.160 Uiso 0.5 1 d GR . .
H1WB H 0.0260 0.5384 0.3677 0.160 Uiso 0.5 1 d GR . .

loop_
_atom_site_aniso_label
_atom_site_aniso_U_11
_atom_site_aniso_U_22
_atom_site_aniso_U_33
_atom_site_aniso_U_23
_atom_site_aniso_U_13
_atom_site_aniso_U_12
Cd1 0.0398(3) 0.0303(3) 0.0202(3) -0.0017(4) -0.0002(4) -0.0099(3)
Cd2 0.0396(5) 0.0368(5) 0.0265(5) 0.000 0.000 -0.0149(5)
C3 0.026(4) 0.018(4) 0.027(5) -0.005(4) 0.000(4) -0.006(3)
C20 0.031(5) 0.030(5) 0.037(6) -0.001(4) 0.001(4) -0.002(4)
C25 0.052(6) 0.020(5) 0.034(6) 0.006(4) 0.010(5) 0.004(5)
C8 0.064(9) 0.076(8) 0.045(8) -0.009(7) 0.000(7) -0.039(7)
C21 0.039(5) 0.024(4) 0.023(5) 0.000(4) -0.001(4) -0.003(4)
C22 0.025(4) 0.027(4) 0.019(5) 0.003(4) -0.011(4) 0.003(3)
C23 0.024(4) 0.020(4) 0.030(5) -0.006(4) 0.001(4) -0.002(3)
N2 0.068(7) 0.072(7) 0.090(10) -0.023(7) 0.009(7) -0.024(6)
O4 0.045(4) 0.035(3) 0.024(4) 0.008(3) -0.002(3) 0.000(3)
C4 0.036(5) 0.034(5) 0.047(7) -0.011(5) -0.004(5) -0.011(4)
O3 0.076(5) 0.038(4) 0.031(4) 0.004(3) 0.000(4) -0.031(4)
C24 0.049(6) 0.018(4) 0.030(5) 0.010(4) -0.004(4) -0.007(4)
C19 0.035(5) 0.036(5) 0.027(5) 0.000(4) -0.002(4) 0.010(4)
C27 0.056(6) 0.038(5) 0.021(5) 0.003(4) 0.003(4) 0.009(5)
C2 0.045(6) 0.028(5) 0.029(6) -0.003(4) -0.007(5) -0.004(4)
C26 0.028(5) 0.034(5) 0.029(5) -0.004(4) -0.010(4) 0.000(4)
O2 0.061(5) 0.102(7) 0.028(4) 0.017(5) -0.007(4) -0.025(5)
O1 0.133(9) 0.070(6) 0.034(5) -0.007(5) -0.027(6) -0.009(6)
C32 0.052(7) 0.075(8) 0.028(6) -0.008(6) -0.002(5) 0.014(6)
O5 0.056(4) 0.031(3) 0.030(4) -0.002(3) -0.012(3) -0.002(3)
O6 0.052(4) 0.023(3) 0.046(5) -0.004(3) 0.003(3) -0.014(3)
C31 0.050(6) 0.047(6) 0.019(5) 0.008(5) 0.003(4) -0.004(5)
C29 0.100(8) 0.028(5) 0.031(6) 0.008(4) -0.018(6) -0.015(5)
C30 0.137(13) 0.049(8) 0.047(9) -0.006(6) -0.020(8) -0.022(8)
C5 0.043(6) 0.042(6) 0.045(7) -0.014(5) -0.011(5) -0.014(5)
C6 0.049(6) 0.052(7) 0.042(7) -0.003(6) -0.003(5) -0.012(5)
C7 0.059(7) 0.060(7) 0.048(8) -0.022(6) -0.011(6) -0.025(6)
C9 0.079(9) 0.091(10) 0.038(7) -0.008(7) 0.001(7) -0.055(8)
C10 0.043(6) 0.057(7) 0.045(7) -0.018(6) -0.007(6) -0.016(5)
C13 0.050(6) 0.036(5) 0.043(7) -0.005(5) -0.013(5) -0.004(5)
C12 0.043(6) 0.061(7) 0.056(8) -0.012(6) -0.009(6) -0.006(5)
C15 0.052(7) 0.080(9) 0.059(9) -0.032(8) -0.003(7) -0.009(7)
C11 0.056(7) 0.077(9) 0.057(8) -0.030(7) -0.001(6) -0.027(7)
C14 0.056(7) 0.070(8) 0.047(8) -0.023(7) -0.010(6) -0.002(6)
C16 0.029(5) 0.033(5) 0.021(5) -0.006(4) -0.006(4) -0.010(4)
N3 0.095(8) 0.060(6) 0.038(6) -0.012(5) -0.007(6) 0.003(6)
C17 0.042(6) 0.065(7) 0.047(8) -0.002(6) -0.014(5) -0.005(5)
N1 0.038(4) 0.030(4) 0.036(5) 0.004(4) -0.008(4) -0.004(3)
C18 0.033(5) 0.031(5) 0.022(5) -0.006(4) 0.002(4) 0.005(4)
N4 0.103(8) 0.066(7) 0.066(8) -0.051(9) -0.009(8) 0.007(5)
C1 0.050(6) 0.041(6) 0.040(6) 0.001(5) -0.010(5) -0.006(5)
C28 0.147(14) 0.070(8) 0.040(8) 0.007(7) -0.018(8) -0.066(9)
N5 0.175(15) 0.132(12) 0.041(7) 0.008(8) -0.010(9) -0.081(11)
O1W 0.055(9) 0.20(2) 0.062(10) 0.000 0.000 -0.028(12)

loop_
_atom_type_symbol
_atom_type_description
_atom_type_scat_dispersion_real
_atom_type_scat_dispersion_imag
_atom_type_scat_source
C C 0.0033 0.0016 'International Tables Vol C Tables 4.2.6.8 and 6.1.1.4'
H H 0.0000 0.0000 'International Tables Vol C Tables 4.2.6.8 and 6.1.1.4'
Cd Cd -0.8075 1.2024 'International Tables Vol C Tables 4.2.6.8 and 6.1.1.4'
N N 0.0061 0.0033 'International Tables Vol C Tables 4.2.6.8 and 6.1.1.4'
O O 0.0106 0.0060 'International Tables Vol C Tables 4.2.6.8 and 6.1.1.4'

loop_
_geom_angle_atom_site_label_1
_geom_angle_atom_site_label_2
_geom_angle_atom_site_label_3
_geom_angle
_geom_angle_site_symmetry_1
_geom_angle_site_symmetry_3
O4 Cd1 O3 53.3(2) . .
O4 Cd1 O5 76.7(2) . 1_565
O4 Cd1 C18 99.3(3) . 8_534
O2 Cd1 O4 85.2(3) . .
O2 Cd1 O3 135.8(3) . .
O2 Cd1 O5 94.0(3) . 1_565
O2 Cd1 C18 90.3(3) . 8_534
O5 Cd1 O3 90.6(2) 1_565 .
N1 Cd1 O4 134.8(3) . .
N1 Cd1 O3 85.5(3) . .
N1 Cd1 O2 138.6(3) . .
N1 Cd1 O5 87.4(3) . 1_565
N1 Cd1 C18 92.4(3) . 8_534
C18 Cd1 O3 83.2(3) 8_534 .
C18 Cd1 O5 173.8(3) 8_534 1_565
O4 Cd2 O4 163.8(3) 2_565 .
O4 Cd2 O5 103.3(2) 2_565 1_565
O4 Cd2 O5 75.2(2) 2_565 2
O4 Cd2 O5 75.2(2) . 1_565
O4 Cd2 O5 103.3(2) . 2
O5 Cd2 O5 169.6(3) 2 1_565
O6 Cd2 O4 101.7(2) 1_565 2_565
O6 Cd2 O4 90.5(2) 2 2_565
O6 Cd2 O4 101.7(2) 2 .
O6 Cd2 O4 90.5(2) 1_565 .
O6 Cd2 O5 54.2(2) 1_565 1_565
O6 Cd2 O5 136.1(2) 1_565 2
O6 Cd2 O5 54.2(2) 2 2
O6 Cd2 O5 136.1(2) 2 1_565
O6 Cd2 O6 82.4(3) 1_565 2
O1W Cd2 O4 81.90(16) . 2_565
O1W Cd2 O4 81.90(16) . .
O1W Cd2 O5 84.81(16) . 2
O1W Cd2 O5 84.81(16) . 1_565
O1W Cd2 O6 138.78(18) . 2
O1W Cd2 O6 138.78(18) . 1_565
N2 C3 C4 127.9(8) . .
C2 C3 N2 104.3(9) . .
C2 C3 C4 127.7(9) . .
C21 C20 H20 118.4 . .
C21 C20 C19 123.2(9) . .
C19 C20 H20 118.4 . .
O4 C25 C21 116.9(9) . .
O3 C25 C21 120.1(9) . .
O3 C25 O4 123.0(9) . .
C7 C8 H8 118.8 . .
C7 C8 C9 122.4(11) . .
C9 C8 H8 118.8 . .
C20 C21 C25 118.9(8) . .
C20 C21 C22 121.2(9) . .
C22 C21 C25 119.9(8) . .
C21 C22 H22 119.9 . .
C21 C22 C23 120.2(8) . .
C23 C22 H22 119.9 . .
C22 C23 C24 118.4(8) . .
C22 C23 C26 120.4(8) . .
C24 C23 C26 121.2(8) . .
C3 N2 H2 125.3 . .
C1 N2 C3 109.4(10) . .
C1 N2 H2 125.3 . .
Cd1 O4 Cd2 108.4(3) . .
C25 O4 Cd1 98.0(6) . .
C25 O4 Cd2 114.3(6) . .
C5 C4 C3 118.9(8) . .
C9 C4 C3 121.0(10) . .
C9 C4 C5 120.1(11) . .
C25 O3 Cd1 85.6(6) . .
C23 C24 H24 118.5 . .
C19 C24 C23 123.1(8) . .
C19 C24 H24 118.5 . .
C20 C19 C27 122.7(8) . .
C24 C19 C20 113.6(9) . .
C24 C19 C27 123.6(9) . .
C29 C27 C19 119.2(9) . .
C28 C27 C19 123.9(10) . .
C28 C27 C29 116.7(10) . .
C3 C2 H2A 123.3 . .
C3 C2 N1 113.4(9) . .
N1 C2 H2A 123.3 . .
O5 C26 C23 117.8(8) . .
O6 C26 C23 120.3(9) . .
O6 C26 O5 121.9(8) . .
C32 O2 Cd1 104.8(8) . .
O2 C32 O1 123.2(11) . .
O2 C32 C31 119.2(11) . .
O1 C32 C31 117.6(11) . .
Cd1 O5 Cd2 96.0(2) 1_545 1_545
C26 O5 Cd1 119.2(5) . 1_545
C26 O5 Cd2 84.9(5) . 1_545
C26 O6 Cd2 98.5(6) . 1_545
C30 C31 C32 123.4(11) 5_554 .
C30 C31 N5 116.3(11) 5_554 .
N5 C31 C32 119.7(10) . .
C27 C29 H29 118.5 . .
C30 C29 C27 122.9(11) . .
C30 C29 H29 118.6 . .
C31 C30 H30 118.4 5_545 .
C29 C30 C31 123.1(12) . 5_545
C29 C30 H30 118.4 . .
C4 C5 H5 120.2 . .
C4 C5 C6 119.7(9) . .
C6 C5 H5 120.2 . .
C5 C6 H6 120.0 . .
C7 C6 C5 119.9(11) . .
C7 C6 H6 120.0 . .
C8 C7 C6 118.8(11) . .
C8 C7 C10 121.5(10) . .
C6 C7 C10 119.7(11) . .
C8 C9 H9 120.5 . .
C4 C9 C8 119.1(12) . .
C4 C9 H9 120.5 . .
C15 C10 C7 120.4(11) . .
C11 C10 C7 123.1(11) . .
C11 C10 C15 116.4(11) . .
C12 C13 C16 119.7(10) . .
C14 C13 C12 120.9(11) . .
C14 C13 C16 119.3(10) . .
C13 C12 H12 121.3 . .
C13 C12 C11 117.4(11) . .
C11 C12 H12 121.3 . .
C10 C15 H15 119.1 . .
C14 C15 C10 121.8(13) . .
C14 C15 H15 119.1 . .
C10 C11 C12 123.9(11) . .
C10 C11 H11 118.1 . .
C12 C11 H11 118.1 . .
C13 C14 C15 119.5(12) . .
C13 C14 H14 120.2 . .
C15 C14 H14 120.2 . .
N3 C16 C13 125.1(9) . .
N3 C16 C17 105.3(9) . .
C17 C16 C13 129.0(9) . .
C18 N3 C16 111.8(10) . .
C16 C17 H17 126.4 . .
N4 C17 C16 107.3(10) . .
N4 C17 H17 126.4 . .
C2 N1 Cd1 123.9(6) . .
C2 N1 C1 104.4(8) . .
C1 N1 Cd1 131.5(7) . .
N3 C18 Cd1 124.4(8) . 8
N3 C18 N4 105.3(9) . .
N4 C18 Cd1 129.1(7) . 8
C17 N4 H4 124.9 . .
C18 N4 C17 110.2(11) . .
C18 N4 H4 124.9 . .
N2 C1 N1 108.5(10) . .
N2 C1 H1 125.8 . .
N1 C1 H1 125.8 . .
C27 C28 H28 119.7 . .
C27 C28 N5 120.6(12) . 5_545
N5 C28 H28 119.7 5_545 .
C31 N5 C28 119.9(12) . 5_554
C31 N5 H5A 120.0 . .
C28 N5 H5A 120.0 5_554 .
Cd2 O1W H1WA 128.0 . .
Cd2 O1W H1WB 128.0 . .
H1WA O1W H1WB 104.1 . .

loop_
_geom_bond_atom_site_label_1
_geom_bond_atom_site_label_2
_geom_bond_distance
_geom_bond_site_symmetry_2
Cd1 O4 2.314(6) .
Cd1 O3 2.598(8) .
Cd1 O2 2.251(8) .
Cd1 O5 2.544(7) 1_565
Cd1 N1 2.220(8) .
Cd1 C18 2.354(9) 8_534
Cd2 O4 2.373(7) .
Cd2 O4 2.372(7) 2_565
Cd2 O5 2.568(6) 2
Cd2 O5 2.568(6) 1_565
Cd2 O6 2.299(7) 2
Cd2 O6 2.299(7) 1_565
Cd2 O1W 2.243(17) .
C3 N2 1.379(16) .
C3 C4 1.418(14) .
C3 C2 1.334(12) .
C20 H20 0.9300 .
C20 C21 1.291(13) .
C20 C19 1.464(13) .
C25 C21 1.539(12) .
C25 O4 1.276(13) .
C25 O3 1.246(12) .
C8 H8 0.9300 .
C8 C7 1.354(18) .
C8 C9 1.413(17) .
C21 C22 1.367(12) .
C22 H22 0.9300 .
C22 C23 1.378(12) .
C23 C24 1.396(13) .
C23 C26 1.513(12) .
N2 H2 0.8600 .
N2 C1 1.344(15) .
C4 C5 1.390(16) .
C4 C9 1.381(14) .
C24 H24 0.9300 .
C24 C19 1.376(13) .
C19 C27 1.519(14) .
C27 C29 1.388(14) .
C27 C28 1.326(16) .
C2 H2A 0.9300 .
C2 N1 1.347(13) .
C26 O5 1.301(12) .
C26 O6 1.249(11) .
O2 C32 1.218(15) .
O1 C32 1.242(15) .
C32 C31 1.538(15) .
O5 Cd1 2.544(7) 1_545
O5 Cd2 2.568(6) 1_545
O6 Cd2 2.299(7) 1_545
C31 C30 1.341(17) 5_554
C31 N5 1.385(16) .
C29 H29 0.9300 .
C29 C30 1.277(16) .
C30 C31 1.341(17) 5_545
C30 H30 0.9300 .
C5 H5 0.9300 .
C5 C6 1.422(15) .
C6 H6 0.9300 .
C6 C7 1.404(15) .
C7 C10 1.504(16) .
C9 H9 0.9300 .
C10 C15 1.413(16) .
C10 C11 1.381(17) .
C13 C12 1.401(15) .
C13 C14 1.387(16) .
C13 C16 1.443(13) .
C12 H12 0.9300 .
C12 C11 1.405(16) .
C15 H15 0.9300 .
C15 C14 1.393(17) .
C11 H11 0.9300 .
C14 H14 0.9300 .
C16 N3 1.354(14) .
C16 C17 1.376(15) .
N3 C18 1.337(13) .
C17 H17 0.9300 .
C17 N4 1.352(15) .
N1 C1 1.381(12) .
C18 Cd1 2.354(9) 8
C18 N4 1.349(14) .
N4 H4 0.8600 .
C1 H1 0.9300 .
C28 H28 0.9300 .
C28 N5 1.402(17) 5_545
N5 C28 1.402(17) 5_554
N5 H5A 0.8600 .
O1W H1WA 1.1220 .
O1W H1WB 1.1220 .

loop_
_geom_torsion_atom_site_label_1
_geom_torsion_atom_site_label_2
_geom_torsion_atom_site_label_3
_geom_torsion_atom_site_label_4
_geom_torsion
_geom_torsion_site_symmetry_1
_geom_torsion_site_symmetry_4
Cd1 O2 C32 O1 -7.1(15) . .
Cd1 O2 C32 C31 172.8(8) . .
Cd1 N1 C1 N2 174.0(7) . .
Cd1 C18 N4 C17 170.8(8) 8 .
C3 N2 C1 N1 0.4(13) . .
C3 C4 C5 C6 179.8(9) . .
C3 C4 C9 C8 -179.3(12) . .
C3 C2 N1 Cd1 -175.0(6) . .
C3 C2 N1 C1 -0.2(11) . .
C20 C21 C22 C23 1.2(14) . .
C20 C19 C27 C29 0.6(15) . .
C20 C19 C27 C28 -174.0(13) . .
C25 C21 C22 C23 -179.3(8) . .
C8 C7 C10 C15 -36(2) . .
C8 C7 C10 C11 139.5(15) . .
C21 C20 C19 C24 5.7(14) . .
C21 C20 C19 C27 -178.6(9) . .
C21 C25 O4 Cd1 -174.6(7) . .
C21 C25 O4 Cd2 71.1(9) . .
C21 C25 O3 Cd1 175.0(8) . .
C21 C22 C23 C24 2.4(13) . .
C21 C22 C23 C26 179.8(8) . .
C22 C23 C24 C19 -1.8(14) . .
C22 C23 C26 O5 11.4(12) . .
C22 C23 C26 O6 -168.8(8) . .
C23 C24 C19 C20 -1.9(13) . .
C23 C24 C19 C27 -177.5(9) . .
C23 C26 O5 Cd1 92.1(8) . 1_545
C23 C26 O5 Cd2 -173.8(7) . 1_545
C23 C26 O6 Cd2 173.0(6) . 1_545
N2 C3 C4 C5 139.7(11) . .
N2 C3 C4 C9 -42.1(17) . .
N2 C3 C2 N1 0.5(12) . .
O4 C25 C21 C20 -146.5(9) . .
O4 C25 C21 C22 34.0(13) . .
O4 C25 O3 Cd1 -3.9(9) . .
C4 C3 N2 C1 -178.2(10) . .
C4 C3 C2 N1 178.1(9) . .
C4 C5 C6 C7 -1.1(16) . .
O3 C25 C21 C20 34.5(14) . .
O3 C25 C21 C22 -145.1(10) . .
O3 C25 O4 Cd1 4.4(11) . .
O3 C25 O4 Cd2 -109.9(10) . .
C24 C23 C26 O5 -171.3(8) . .
C24 C23 C26 O6 8.5(13) . .
C24 C19 C27 C29 175.9(10) . .
C24 C19 C27 C28 1.3(18) . .
C19 C20 C21 C25 175.0(8) . .
C19 C20 C21 C22 -5.5(15) . .
C19 C27 C29 C30 -172.2(14) . .
C19 C27 C28 N5 175.6(14) . 5_545
C27 C29 C30 C31 -8(3) . 5_545
C2 C3 N2 C1 -0.5(12) . .
C2 C3 C4 C5 -37.4(15) . .
C2 C3 C4 C9 140.8(12) . .
C2 N1 C1 N2 -0.1(12) . .
C26 C23 C24 C19 -179.2(8) . .
O2 C32 C31 C30 176.9(13) . 5_554
O2 C32 C31 N5 -12.9(18) . .
O1 C32 C31 C30 -3.1(18) . 5_554
O1 C32 C31 N5 167.1(13) . .
C32 C31 N5 C28 -175.7(15) . 5_554
O5 C26 O6 Cd2 -7.3(10) . 1_545
O6 C26 O5 Cd1 -87.6(9) . 1_545
O6 C26 O5 Cd2 6.5(8) . 1_545
C29 C27 C28 N5 1(2) . 5_545
C30 C31 N5 C28 -5(2) 5_554 5_554
C5 C4 C9 C8 -1.1(19) . .
C5 C6 C7 C8 0.2(19) . .
C5 C6 C7 C10 179.8(11) . .
C6 C7 C10 C15 144.7(13) . .
C6 C7 C10 C11 -40.1(19) . .
C7 C8 C9 C4 0(2) . .
C7 C10 C15 C14 174.1(13) . .
C7 C10 C11 C12 -171.2(12) . .
C9 C8 C7 C6 0(2) . .
C9 C8 C7 C10 -179.3(14) . .
C9 C4 C5 C6 1.6(16) . .
C10 C15 C14 C13 -2(2) . .
C13 C12 C11 C10 -3(2) . .
C13 C16 N3 C18 174.5(9) . .
C13 C16 C17 N4 -171.9(10) . .
C12 C13 C14 C15 3(2) . .
C12 C13 C16 N3 -161.0(11) . .
C12 C13 C16 C17 9.4(18) . .
C15 C10 C11 C12 4(2) . .
C11 C10 C15 C14 -1(2) . .
C14 C13 C12 C11 -0.2(19) . .
C14 C13 C16 N3 15.0(17) . .
C14 C13 C16 C17 -174.5(12) . .
C16 C13 C12 C11 175.8(11) . .
C16 C13 C14 C15 -173.2(12) . .
C16 N3 C18 Cd1 -171.6(7) . 8
C16 N3 C18 N4 -3.5(13) . .
C16 C17 N4 C18 -2.2(14) . .
N3 C16 C17 N4 0.0(13) . .
N3 C18 N4 C17 3.4(13) . .
C17 C16 N3 C18 2.2(13) . .
C28 C27 C29 C30 3(2) . .

loop_
_twin_individual_id
_twin_individual_mass_fraction_refined
1 0.65(6)
2 0.35(6)
